data_7716056
loop_
_publ_author_name
'Chen, Meihui'
'Wei, Wei'
'Zhao, Jiawei'
'An, Donghai'
'Chen, Yanna'

_publ_section_title
;
 Discovery of a new bimetallic borate with strong optical anisotropy
 activated by &#x3c0;-conjugated [B<sub>2</sub>O<sub>5</sub>] units.
;
_journal_issue 21
_journal_name_full 'Dalton transactions (Cambridge, England : 2003)'
_journal_page_first 8898
_journal_page_last 8904
_journal_paper_doi 10.1039/d4dt01130a
_journal_volume 53
_journal_year 2024
_chemical_formula_moiety 'B6 Cd4 O15 Sr2'
_chemical_formula_sum 'B6 Cd4 O15 Sr2'
_chemical_formula_weight 929.70
_space_group_crystal_system monoclinic
_space_group_IT_number 14
_space_group_name_Hall '-P 2ybc'
_space_group_name_H-M_alt 'P 1 21/c 1'
_atom_sites_solution_primary dual
_audit_creation_date 2021-10-10
_audit_creation_method
;
Olex2 1.3
(compiled 2020.11.12 svn.r5f609507 for OlexSys, GUI svn.r6408)
;
_audit_update_record
;
2024-04-17 deposited with the CCDC.	2024-05-02 downloaded from the CCDC.
;
_cell_angle_alpha 90
_cell_angle_beta 92.154(4)
_cell_angle_gamma 90
_cell_formula_units_Z 2
_cell_length_a 10.6878(11)
_cell_length_b 5.2551(4)
_cell_length_c 11.5527(12)
_cell_measurement_reflns_used 927
_cell_measurement_temperature 299.0
_cell_measurement_theta_max 27.44
_cell_measurement_theta_min 3.53
_cell_volume 648.40(11)
_computing_cell_refinement 'SAINT V8.40B (?, 2016)'
_computing_data_reduction 'SAINT V8.40B (?, 2016)'
_computing_molecular_graphics 'Olex2 1.3 (Dolomanov et al., 2009)'
_computing_publication_material 'Olex2 1.3 (Dolomanov et al., 2009)'
_computing_structure_refinement 'XL  (Sheldrick, 2008)'
_computing_structure_solution 'SHELXT 2014/5 (Sheldrick, 2014)'
_diffrn_ambient_temperature 299.0
_diffrn_measured_fraction_theta_full 0.974
_diffrn_measured_fraction_theta_max 0.973
_diffrn_measurement_device_type 'Bruker APEX-II CCD'
_diffrn_measurement_method '\f and \w scans'
_diffrn_radiation_type MoK\a
_diffrn_radiation_wavelength 0.71073
_diffrn_reflns_av_R_equivalents 0.0690
_diffrn_reflns_av_unetI/netI 0.0648
_diffrn_reflns_Laue_measured_fraction_full 0.974
_diffrn_reflns_Laue_measured_fraction_max 0.973
_diffrn_reflns_limit_h_max 13
_diffrn_reflns_limit_h_min -13
_diffrn_reflns_limit_k_max 6
_diffrn_reflns_limit_k_min -6
_diffrn_reflns_limit_l_max 15
_diffrn_reflns_limit_l_min -14
_diffrn_reflns_number 4541
_diffrn_reflns_point_group_measured_fraction_full 0.974
_diffrn_reflns_point_group_measured_fraction_max 0.973
_diffrn_reflns_theta_full 25.242
_diffrn_reflns_theta_max 27.511
_diffrn_reflns_theta_min 1.907
_diffrn_source_current 1.4
_diffrn_source_power 0.07
_diffrn_source_voltage 50.0
_diffrn_standards_number 0
_exptl_absorpt_coefficient_mu 14.697
_exptl_absorpt_correction_T_max 0.7456
_exptl_absorpt_correction_T_min 0.5233
_exptl_absorpt_correction_type none
_exptl_absorpt_process_details
;
SADABS-2016/2 (Bruker,2016/2) was used for absorption correction.
wR2(int) was 0.1042 before and 0.0645 after correction.
The Ratio of minimum to maximum transmission is 0.7019.
The \l/2 correction factor is Not present.
;
_exptl_crystal_colour COLORLESS
_exptl_crystal_density_diffrn 4.762
_exptl_crystal_description PLATE
_exptl_crystal_F_000 836
_refine_diff_density_max 1.279
_refine_diff_density_min -1.557
_refine_diff_density_rms 0.286
_refine_ls_extinction_coef 0.0045(7)
_refine_ls_extinction_expression Fc^*^=kFc[1+0.001xFc^2^\l^3^/sin(2\q)]^-1/4^
_refine_ls_extinction_method 'SHELXL-2014/7 (Sheldrick 2014'
_refine_ls_goodness_of_fit_ref 1.074
_refine_ls_hydrogen_treatment undef
_refine_ls_matrix_type full
_refine_ls_number_parameters 128
_refine_ls_number_reflns 1455
_refine_ls_number_restraints 0
_refine_ls_restrained_S_all 1.074
_refine_ls_R_factor_all 0.0591
_refine_ls_R_factor_gt 0.0504
_refine_ls_shift/su_max 0.000
_refine_ls_shift/su_mean 0.000
_refine_ls_structure_factor_coef Fsqd
_refine_ls_weighting_details 'w=1/[\s^2^(Fo^2^)+14.7949P] where P=(Fo^2^+2Fc^2^)/3'
_refine_ls_weighting_scheme calc
_refine_ls_wR_factor_gt 0.0963
_refine_ls_wR_factor_ref 0.1011
_reflns_Friedel_coverage 0.000
_reflns_number_gt 1229
_reflns_number_total 1455
_reflns_threshold_expression 'I > 2\s(I)'
_cod_data_source_file d4dt01130a2.cif
_cod_data_source_block 11
_cod_depositor_comments 'Adding full bibliography for 7716056.cif.'
_cod_database_code 7716056
_shelx_shelxl_version_number 2014/7
_shelx_space_group_comment
;
The symmetry employed for this shelxl refinement is uniquely defined
by the following loop, which should always be used as a source of
symmetry information in preference to the above space-group names.
They are only intended as comments.
;
_olex2_refinement_description
;
1. Others
 Fixed Sof: O7(0.5)
;
_olex2_submission_special_instructions 'No special instructions were received'

loop_
_space_group_symop_operation_xyz
'x, y, z'
'-x, y+1/2, -z+1/2'
'-x, -y, -z'
'x, -y-1/2, z-1/2'

loop_
_atom_site_label
_atom_site_type_symbol
_atom_site_fract_x
_atom_site_fract_y
_atom_site_fract_z
_atom_site_U_iso_or_equiv
_atom_site_adp_type
_atom_site_occupancy
_atom_site_site_symmetry_order
_atom_site_calc_flag
_atom_site_refinement_flags_posn
_atom_site_refinement_flags_adp
_atom_site_refinement_flags_occupancy
_atom_site_disorder_assembly
_atom_site_disorder_group
Sr1 Sr 0.24520(10) 0.88876(18) 0.33544(8) 0.0165(3) Uani 1 1 d . . . . .
Cd1 Cd 0.42422(7) 0.42415(13) 0.13337(6) 0.0117(2) Uani 1 1 d . . . . .
Cd2 Cd 0.09103(7) 0.40785(15) 0.13526(7) 0.0213(3) Uani 1 1 d . . . . .
B1 B 0.3989(10) 0.414(2) 0.4065(9) 0.012(2) Uani 1 1 d . . . . .
B2 B 0.2788(11) -0.069(2) 0.0878(10) 0.016(2) Uani 1 1 d . . . . .
B3 B -0.0520(11) 0.902(2) 0.0917(10) 0.019(2) Uani 1 1 d . . . . .
O1 O 0.3248(8) 0.5684(15) 0.4765(6) 0.0271(19) Uani 1 1 d . . . . .
O2 O 0.4501(7) 0.5477(14) 0.3199(6) 0.0173(15) Uani 1 1 d . . . . .
O3 O 0.5855(7) 0.6641(13) 0.0704(5) 0.0138(14) Uani 1 1 d . . . . .
O4 O 0.2644(7) 0.1460(13) 0.1523(6) 0.0151(15) Uani 1 1 d . . . . .
O5 O 0.2493(7) 0.6975(13) 0.1300(6) 0.0192(15) Uani 1 1 d . . . . .
O6 O -0.0831(10) 0.6587(19) 0.0842(12) 0.061(4) Uani 1 1 d . . . . .
O7 O 0.004(2) 1.069(3) 0.0173(15) 0.038(5) Uani 0.5 1 d . . P . .
O8 O 0.0684(11) 0.563(2) 0.3204(9) 0.061(4) Uani 1 1 d . . . . .

loop_
_atom_site_aniso_label
_atom_site_aniso_U_11
_atom_site_aniso_U_22
_atom_site_aniso_U_33
_atom_site_aniso_U_23
_atom_site_aniso_U_13
_atom_site_aniso_U_12
Sr1 0.0239(6) 0.0124(5) 0.0131(5) 0.0025(3) 0.0001(4) -0.0032(4)
Cd1 0.0158(4) 0.0099(4) 0.0096(4) -0.0011(3) 0.0029(2) -0.0005(3)
Cd2 0.0190(4) 0.0136(4) 0.0309(5) -0.0015(3) -0.0062(3) 0.0001(3)
B1 0.013(5) 0.015(6) 0.009(4) 0.003(4) -0.001(4) 0.003(4)
B2 0.022(6) 0.009(5) 0.019(5) 0.000(4) 0.003(4) -0.001(5)
B3 0.012(5) 0.022(6) 0.023(6) 0.003(5) -0.004(4) -0.002(5)
O1 0.044(5) 0.020(4) 0.018(4) 0.003(3) 0.011(3) 0.008(4)
O2 0.028(4) 0.016(4) 0.009(3) 0.000(3) 0.002(3) -0.008(3)
O3 0.019(4) 0.014(3) 0.009(3) 0.001(2) 0.004(3) 0.000(3)
O4 0.018(4) 0.010(3) 0.018(3) 0.000(3) 0.002(3) 0.004(3)
O5 0.020(4) 0.012(4) 0.026(4) 0.004(3) 0.002(3) 0.001(3)
O6 0.032(6) 0.024(5) 0.124(11) 0.007(6) -0.027(6) -0.001(4)
O7 0.069(13) 0.023(11) 0.025(9) -0.013(7) 0.030(9) -0.021(10)
O8 0.058(7) 0.082(9) 0.041(6) 0.046(6) -0.014(5) -0.037(6)

loop_
_atom_type_symbol
_atom_type_description
_atom_type_scat_dispersion_real
_atom_type_scat_dispersion_imag
_atom_type_scat_source
B B 0.0013 0.0007 'International Tables Vol C Tables 4.2.6.8 and 6.1.1.4'
Cd Cd -0.8075 1.2024 'International Tables Vol C Tables 4.2.6.8 and 6.1.1.4'
O O 0.0106 0.0060 'International Tables Vol C Tables 4.2.6.8 and 6.1.1.4'
Sr Sr -1.5307 3.2498 'International Tables Vol C Tables 4.2.6.8 and 6.1.1.4'

loop_
_geom_angle_atom_site_label_1
_geom_angle_atom_site_label_2
_geom_angle_atom_site_label_3
_geom_angle
_geom_angle_site_symmetry_1
_geom_angle_site_symmetry_3
_geom_angle_publ_flag
B1 Sr1 Cd1 56.32(19) 1_565 2_655 ?
B1 Sr1 B2 99.5(3) 1_565 4_566 ?
B1 Sr1 B3 149.9(3) 1_565 2_545 ?
B2 Sr1 Cd1 82.2(2) 4_566 2_655 ?
B2 Sr1 Cd1 86.4(2) 1_565 2_655 ?
B2 Sr1 B1 95.9(3) 1_565 1_565 ?
B2 Sr1 B2 151.2(2) 1_565 4_566 ?
B2 Sr1 B3 57.3(3) 4_566 2_545 ?
B2 Sr1 B3 113.5(3) 1_565 2_545 ?
B3 Sr1 Cd1 128.7(2) 2_545 2_655 ?
O1 Sr1 Cd1 69.6(2) . 2_655 ?
O1 Sr1 B1 104.5(3) . 1_565 ?
O1 Sr1 B2 130.5(3) . 1_565 ?
O1 Sr1 B2 21.2(3) . 4_566 ?
O1 Sr1 B3 61.5(3) . 2_545 ?
O1 Sr1 O2 50.6(2) . . ?
O1 Sr1 O3 83.3(3) . 2_655 ?
O1 Sr1 O4 151.7(2) . 1_565 ?
O1 Sr1 O5 108.9(2) . . ?
O1 Sr1 O8 79.8(3) . . ?
O2 Sr1 Cd1 43.23(15) . 2_655 ?
O2 Sr1 B1 99.5(2) . 1_565 ?
O2 Sr1 B2 82.1(3) . 1_565 ?
O2 Sr1 B2 71.5(2) . 4_566 ?
O2 Sr1 B3 91.0(3) . 2_545 ?
O3 Sr1 Cd1 39.82(15) 2_655 2_655 ?
O3 Sr1 B1 22.1(2) 2_655 1_565 ?
O3 Sr1 B2 82.1(3) 2_655 4_566 ?
O3 Sr1 B2 105.5(3) 2_655 1_565 ?
O3 Sr1 B3 138.8(2) 2_655 2_545 ?
O3 Sr1 O2 81.2(2) 2_655 . ?
O3 Sr1 O5 125.6(2) 2_655 . ?
O3 Sr1 O8 158.3(3) 2_655 . ?
O4 Sr1 Cd1 86.86(17) 1_565 2_655 ?
O4 Sr1 B1 72.9(2) 1_565 1_565 ?
O4 Sr1 B2 169.0(3) 1_565 4_566 ?
O4 Sr1 B2 28.0(3) 1_565 1_565 ?
O4 Sr1 B3 132.6(3) 1_565 2_545 ?
O4 Sr1 O2 101.4(2) 1_565 . ?
O4 Sr1 O3 88.6(2) 1_565 2_655 ?
O4 Sr1 O5 55.5(2) 1_565 . ?
O4 Sr1 O8 112.7(3) 1_565 . ?
O5 Sr1 Cd1 93.59(18) . 2_655 ?
O5 Sr1 B1 122.0(2) . 1_565 ?
O5 Sr1 B2 126.6(2) . 4_566 ?
O5 Sr1 B2 28.0(3) . 1_565 ?
O5 Sr1 B3 88.1(3) . 2_545 ?
O5 Sr1 O2 69.9(2) . . ?
O6 Sr1 Cd1 130.4(2) 2 2_655 ?
O6 Sr1 B1 76.9(3) 2 1_565 ?
O6 Sr1 B2 90.9(4) 2 4_566 ?
O6 Sr1 B2 116.4(4) 2 1_565 ?
O6 Sr1 B3 84.1(3) 2 2_545 ?
O6 Sr1 O1 112.1(4) 2 . ?
O6 Sr1 O2 161.4(3) 2 . ?
O6 Sr1 O3 90.6(3) 2 2_655 ?
O6 Sr1 O4 95.1(3) 2 1_565 ?
O6 Sr1 O5 127.7(3) 2 . ?
O6 Sr1 O8 83.2(4) 2 . ?
O8 Sr1 Cd1 140.8(3) . 2_655 ?
O8 Sr1 B1 159.9(4) . 1_565 ?
O8 Sr1 B2 95.9(3) . 1_565 ?
O8 Sr1 B2 77.2(3) . 4_566 ?
O8 Sr1 B3 20.0(3) . 2_545 ?
O8 Sr1 O2 98.2(3) . . ?
O8 Sr1 O5 73.4(3) . . ?
Sr1 Cd1 Sr1 122.94(2) 2_645 4_575 ?
O2 Cd1 Sr1 142.1(2) . 4_575 ?
O2 Cd1 Sr1 129.17(16) 2_645 4_575 ?
O2 Cd1 Sr1 80.3(2) . 2_645 ?
O2 Cd1 Sr1 52.87(19) 2_645 2_645 ?
O2 Cd1 O2 88.58(18) . 2_645 ?
O2 Cd1 O3 94.5(2) . . ?
O2 Cd1 O3 172.7(2) . 3_665 ?
O2 Cd1 O4 99.2(2) . . ?
O2 Cd1 O5 84.8(3) . . ?
O3 Cd1 Sr1 86.12(17) . 4_575 ?
O3 Cd1 Sr1 45.38(18) . 2_645 ?
O3 Cd1 Sr1 95.50(17) 3_665 2_645 ?
O3 Cd1 Sr1 36.92(17) 3_665 4_575 ?
O3 Cd1 O2 93.6(2) 3_665 2_645 ?
O3 Cd1 O2 95.9(3) . 2_645 ?
O3 Cd1 O3 78.4(3) . 3_665 ?
O3 Cd1 O5 105.5(3) . . ?
O4 Cd1 Sr1 84.46(17) . 4_575 ?
O4 Cd1 Sr1 135.17(17) . 2_645 ?
O4 Cd1 O2 82.3(2) . 2_645 ?
O4 Cd1 O3 166.2(2) . . ?
O4 Cd1 O3 88.0(2) . 3_665 ?
O4 Cd1 O5 78.1(2) . . ?
O5 Cd1 Sr1 58.82(18) . 4_575 ?
O5 Cd1 Sr1 145.20(18) . 2_645 ?
O5 Cd1 O2 158.0(3) . 2_645 ?
O5 Cd1 O3 95.6(3) . 3_665 ?
Sr1 Cd2 Sr1 121.13(3) 1_545 4_575 ?
Sr1 Cd2 Sr1 121.73(3) 2_545 4_575 ?
Sr1 Cd2 Sr1 108.88(3) 2_545 1_545 ?
O4 Cd2 Sr1 140.40(18) . 2_545 ?
O4 Cd2 Sr1 38.14(16) . 1_545 ?
O4 Cd2 Sr1 83.04(16) . 4_575 ?
O4 Cd2 O6 90.0(3) . 3_565 ?
O4 Cd2 O6 170.2(4) . . ?
O4 Cd2 O7 84.1(6) . 1_545 ?
O4 Cd2 O8 95.7(3) . 2_545 ?
O4 Cd2 O8 104.1(3) . . ?
O5 Cd2 Sr1 100.68(19) . 1_545 ?
O5 Cd2 Sr1 58.17(19) . 4_575 ?
O5 Cd2 Sr1 139.56(19) . 2_545 ?
O5 Cd2 O4 78.8(3) . . ?
O5 Cd2 O6 93.6(3) . 3_565 ?
O5 Cd2 O6 101.6(3) . . ?
O5 Cd2 O7 138.5(4) . 1_545 ?
O5 Cd2 O8 83.8(3) . . ?
O5 Cd2 O8 169.0(3) . 2_545 ?
O6 Cd2 Sr1 42.0(3) . 2_545 ?
O6 Cd2 Sr1 88.9(3) . 4_575 ?
O6 Cd2 Sr1 119.3(2) 3_565 1_545 ?
O6 Cd2 Sr1 35.4(2) 3_565 4_575 ?
O6 Cd2 Sr1 149.1(3) . 1_545 ?
O6 Cd2 Sr1 95.3(2) 3_565 2_545 ?
O6 Cd2 O6 80.3(5) . 3_565 ?
O6 Cd2 O7 89.4(6) . 1_545 ?
O6 Cd2 O8 85.4(3) . 2_545 ?
O7 Cd2 Sr1 70.8(5) 1_545 2_545 ?
O7 Cd2 Sr1 82.6(4) 1_545 4_575 ?
O7 Cd2 Sr1 87.9(5) 1_545 1_545 ?
O7 Cd2 O6 48.7(5) 1_545 3_565 ?
O7 Cd2 O8 48.9(4) 1_545 2_545 ?
O8 Cd2 Sr1 77.5(3) . 2_545 ?
O8 Cd2 Sr1 44.8(2) 2_545 2_545 ?
O8 Cd2 Sr1 139.6(2) . 4_575 ?
O8 Cd2 Sr1 75.8(3) . 1_545 ?
O8 Cd2 Sr1 69.8(2) 2_545 1_545 ?
O8 Cd2 Sr1 131.1(2) 2_545 4_575 ?
O8 Cd2 O6 96.0(3) 2_545 3_565 ?
O8 Cd2 O6 85.7(5) . . ?
O8 Cd2 O6 164.9(4) . 3_565 ?
O8 Cd2 O7 137.2(5) . 1_545 ?
O8 Cd2 O8 88.3(3) . 2_545 ?
O1 B1 Sr1 109.8(7) . 1_545 ?
O2 B1 Sr1 117.5(6) . 1_545 ?
O2 B1 O1 112.1(9) . . ?
O3 B1 Sr1 44.9(5) 2_645 1_545 ?
O3 B1 O1 121.0(9) 2_645 . ?
O3 B1 O2 126.9(9) 2_645 . ?
Sr1 B2 Sr1 143.1(4) 1_545 4_565 ?
O1 B2 Sr1 39.9(5) 4_565 4_565 ?
O1 B2 Sr1 165.8(8) 4_565 1_545 ?
O4 B2 Sr1 150.9(7) . 4_565 ?
O4 B2 Sr1 60.3(5) . 1_545 ?
O4 B2 O1 123.6(9) . 4_565 ?
O5 B2 Sr1 80.9(6) 1_545 4_565 ?
O5 B2 Sr1 62.6(5) 1_545 1_545 ?
O5 B2 O1 115.2(9) 1_545 4_565 ?
O5 B2 O4 121.2(9) 1_545 . ?
O6 B3 Sr1 126.0(8) . 2 ?
O6 B3 O7 133.4(13) . . ?
O6 B3 O7 98.3(12) . 3_575 ?
O6 B3 O8 128.3(13) . 2 ?
O7 B3 Sr1 87.7(9) . 2 ?
O7 B3 Sr1 113.0(11) 3_575 2 ?
O7 B3 O7 35.1(12) . 3_575 ?
O8 B3 Sr1 40.7(6) 2 2 ?
O8 B3 O7 98.3(11) 2 . ?
O8 B3 O7 133.4(13) 2 3_575 ?
B1 O1 Sr1 101.6(6) . . ?
B2 O1 Sr1 118.9(7) 4_566 . ?
B2 O1 B1 139.0(9) 4_566 . ?
Cd1 O2 Sr1 83.9(2) 2_655 . ?
Cd1 O2 Sr1 100.1(3) . . ?
Cd1 O2 Cd1 119.4(3) . 2_655 ?
B1 O2 Sr1 87.0(6) . . ?
B1 O2 Cd1 121.2(6) . . ?
B1 O2 Cd1 119.4(6) . 2_655 ?
Cd1 O3 Sr1 108.4(3) 3_665 2_645 ?
Cd1 O3 Sr1 94.8(2) . 2_645 ?
Cd1 O3 Cd1 101.6(3) . 3_665 ?
B1 O3 Sr1 113.0(6) 2_655 2_645 ?
B1 O3 Cd1 124.4(6) 2_655 . ?
B1 O3 Cd1 112.5(6) 2_655 3_665 ?
Cd1 O4 Sr1 120.8(3) . 1_545 ?
Cd1 O4 Cd2 102.3(3) . . ?
Cd2 O4 Sr1 107.5(3) . 1_545 ?
B2 O4 Sr1 91.6(6) . 1_545 ?
B2 O4 Cd1 112.3(6) . . ?
B2 O4 Cd2 123.6(7) . . ?
Cd1 O5 Sr1 105.3(3) . . ?
Cd2 O5 Sr1 101.4(3) . . ?
Cd2 O5 Cd1 100.5(3) . . ?
B2 O5 Sr1 89.4(6) 1_565 . ?
B2 O5 Cd1 111.2(7) 1_565 . ?
B2 O5 Cd2 142.5(7) 1_565 . ?
Sr1 O6 Cd2 107.4(4) 2_545 3_565 ?
Cd2 O6 Sr1 98.4(4) . 2_545 ?
Cd2 O6 Cd2 99.7(5) . 3_565 ?
B3 O6 Sr1 135.6(10) . 2_545 ?
B3 O6 Cd2 109.4(8) . . ?
B3 O6 Cd2 101.3(9) . 3_565 ?
B3 O7 Cd2 106.6(10) . 1_565 ?
B3 O7 Cd2 106.8(10) 3_575 1_565 ?
B3 O7 B3 144.9(12) . 3_575 ?
O7 O7 Cd2 162(4) 3_575 1_565 ?
O7 O7 B3 73(2) 3_575 . ?
O7 O7 B3 72(2) 3_575 3_575 ?
Sr1 O8 Cd2 90.5(4) . 2 ?
Cd2 O8 Sr1 101.3(4) . . ?
Cd2 O8 Cd2 122.0(4) . 2 ?
B3 O8 Sr1 119.3(8) 2_545 . ?
B3 O8 Cd2 100.9(9) 2_545 2 ?
B3 O8 Cd2 120.1(9) 2_545 . ?

loop_
_geom_bond_atom_site_label_1
_geom_bond_atom_site_label_2
_geom_bond_distance
_geom_bond_site_symmetry_2
_geom_bond_publ_flag
Sr1 Cd1 3.5429(13) 2_655 ?
Sr1 B1 3.300(12) 1_565 ?
Sr1 B2 3.373(11) 4_566 ?
Sr1 B2 2.905(11) 1_565 ?
Sr1 B3 3.411(13) 2_545 ?
Sr1 O1 2.472(8) . ?
Sr1 O2 2.841(8) . ?
Sr1 O3 2.530(7) 2_655 ?
Sr1 O4 2.526(7) 1_565 ?
Sr1 O5 2.579(8) . ?
Sr1 O6 2.449(11) 2 ?
Sr1 O8 2.552(10) . ?
Cd1 Sr1 3.5428(13) 2_645 ?
Cd1 Sr1 3.9973(12) 4_575 ?
Cd1 O2 2.440(7) 2_645 ?
Cd1 O2 2.258(7) . ?
Cd1 O3 2.398(6) 3_665 ?
Cd1 O3 2.277(7) . ?
Cd1 O4 2.265(7) . ?
Cd1 O5 2.357(7) . ?
Cd2 Sr1 4.0354(13) 4_575 ?
Cd2 Sr1 3.6235(14) 2_545 ?
Cd2 Sr1 3.9010(13) 1_545 ?
Cd2 O4 2.310(7) . ?
Cd2 O5 2.278(8) . ?
Cd2 O6 2.338(10) . ?
Cd2 O6 2.558(14) 3_565 ?
Cd2 O7 2.405(15) 1_545 ?
Cd2 O8 2.310(12) . ?
Cd2 O8 2.553(14) 2_545 ?
B1 Sr1 3.300(11) 1_545 ?
B1 O1 1.410(13) . ?
B1 O2 1.355(12) . ?
B1 O3 1.349(13) 2_645 ?
B2 Sr1 3.373(11) 4_565 ?
B2 Sr1 2.905(11) 1_545 ?
B2 O1 1.393(13) 4_565 ?
B2 O4 1.365(13) . ?
B2 O5 1.362(13) 1_545 ?
B3 Sr1 3.411(13) 2 ?
B3 O6 1.325(16) . ?
B3 O7 1.38(2) 3_575 ?
B3 O7 1.38(2) . ?
B3 O8 1.336(15) 2 ?
O1 B2 1.393(13) 4_566 ?
O2 Cd1 2.440(7) 2_655 ?
O3 Sr1 2.530(7) 2_645 ?
O3 Cd1 2.398(6) 3_665 ?
O3 B1 1.349(13) 2_655 ?
O4 Sr1 2.526(7) 1_545 ?
O5 B2 1.362(13) 1_565 ?
O6 Sr1 2.449(11) 2_545 ?
O6 Cd2 2.558(14) 3_565 ?
O7 Cd2 2.405(15) 1_565 ?
O7 B3 1.38(2) 3_575 ?
O7 O7 0.83(3) 3_575 ?
O8 Cd2 2.553(14) 2 ?
O8 B3 1.336(15) 2_545 ?

loop_
_geom_torsion_atom_site_label_1
_geom_torsion_atom_site_label_2
_geom_torsion_atom_site_label_3
_geom_torsion_atom_site_label_4
_geom_torsion
_geom_torsion_site_symmetry_1
_geom_torsion_site_symmetry_2
_geom_torsion_site_symmetry_3
_geom_torsion_site_symmetry_4
_geom_torsion_publ_flag
Sr1 B1 O1 Sr1 -101.4(4) 1_545 . . . ?
Sr1 B1 O1 B2 69.7(15) 1_545 . . 4_566 ?
Sr1 B1 O2 Sr1 102.4(5) 1_545 . . . ?
Sr1 B1 O2 Cd1 2.5(9) 1_545 . . . ?
Sr1 B1 O2 Cd1 -176.4(3) 1_545 . . 2_655 ?
Sr1 B2 O4 Sr1 150.4(14) 4_565 . . 1_545 ?
Sr1 B2 O4 Cd1 -85.2(15) 4_565 . . . ?
Sr1 B2 O4 Cd1 124.4(5) 1_545 . . . ?
Sr1 B2 O4 Cd2 38.1(18) 4_565 . . . ?
Sr1 B2 O4 Cd2 -112.3(6) 1_545 . . . ?
Sr1 B3 O6 Sr1 -22.6(17) 2 . . 2_545 ?
Sr1 B3 O6 Cd2 107.2(8) 2 . . 3_565 ?
Sr1 B3 O6 Cd2 -148.1(5) 2 . . . ?
Sr1 B3 O7 Cd2 61.3(9) 2 . . 1_565 ?
Sr1 B3 O7 B3 -137(3) 2 . . 3_575 ?
Sr1 B3 O7 O7 -137(3) 2 . . 3_575 ?
O1 B1 O2 Sr1 -26.1(8) . . . . ?
O1 B1 O2 Cd1 55.1(10) . . . 2_655 ?
O1 B1 O2 Cd1 -126.1(8) . . . . ?
O1 B2 O4 Sr1 -164.0(11) 4_565 . . 1_545 ?
O1 B2 O4 Cd1 -39.6(13) 4_565 . . . ?
O1 B2 O4 Cd2 83.7(12) 4_565 . . . ?
O2 B1 O1 Sr1 31.1(9) . . . . ?
O2 B1 O1 B2 -157.9(12) . . . 4_566 ?
O3 B1 O1 Sr1 -149.9(8) 2_645 . . . ?
O3 B1 O1 B2 21(2) 2_645 . . 4_566 ?
O3 B1 O2 Sr1 154.9(10) 2_645 . . . ?
O3 B1 O2 Cd1 55.0(13) 2_645 . . . ?
O3 B1 O2 Cd1 -123.8(10) 2_645 . . 2_655 ?
O5 B2 O4 Sr1 15.4(11) 1_545 . . 1_545 ?
O5 B2 O4 Cd1 139.8(9) 1_545 . . . ?
O5 B2 O4 Cd2 -96.9(11) 1_545 . . . ?
O6 B3 O7 Cd2 -158.2(12) . . . 1_565 ?
O6 B3 O7 B3 3(4) . . . 3_575 ?
O6 B3 O7 O7 3(4) . . . 3_575 ?
O7 B3 O6 Sr1 -149.0(14) 3_575 . . 2_545 ?
O7 B3 O6 Sr1 -150.8(17) . . . 2_545 ?
O7 B3 O6 Cd2 -21(2) . . . 3_565 ?
O7 B3 O6 Cd2 85.4(13) 3_575 . . . ?
O7 B3 O6 Cd2 84(2) . . . . ?
O7 B3 O6 Cd2 -19.2(13) 3_575 . . 3_565 ?
O7 B3 O7 Cd2 -161(4) 3_575 . . 1_565 ?
O7 B3 O7 B3 0.001(2) 3_575 . . 3_575 ?
O8 B3 O6 Sr1 29(2) 2 . . 2_545 ?
O8 B3 O6 Cd2 -96.5(14) 2 . . . ?
O8 B3 O6 Cd2 158.8(12) 2 . . 3_565 ?
O8 B3 O7 Cd2 21.9(13) 2 . . 1_565 ?
O8 B3 O7 B3 -177(3) 2 . . 3_575 ?
O8 B3 O7 O7 -177(3) 2 . . 3_575 ?
